data_7117542
loop_
_publ_author_name
'L. H. Blair'
'A. Colakel'
'R. M. Vrcelj'
'I. Sinclair'
'S. J. Coles'

_publ_section_title
;
 Metal-organic fireworks: MOFs as integrated structural scaffolds for
 pyrotechnic materials
;
_journal_name_full Chem.Commun.
_journal_page_first 12185
_journal_paper_doi 10.1039/C5cc04174K
_journal_volume 51
_journal_year 2015
_chemical_formula_moiety '0.25(C32 Cs4 F16 O16)'
_chemical_formula_sum 'C8 Cs F4 O4'
_chemical_formula_weight 368.99
_space_group_crystal_system monoclinic
_space_group_IT_number 15
_space_group_name_Hall '-I 2ya'
_space_group_name_H-M_alt 'I 1 2/a 1'
_symmetry_space_group_name_Hall '-I 2ya'
_symmetry_space_group_name_H-M 'I 1 2/a 1'
_atom_sites_solution_hydrogens .
_atom_sites_solution_primary iterative
_audit_creation_date 2014-09-22
_audit_creation_method
;
Olex2 1.2
(compiled 2014.09.19 svn.r3010 for OlexSys, GUI svn.r4874)
;
_audit_update_record
;
2015-01-30 deposited with the CCDC.
2015-06-23 downloaded from the CCDC.
;
_cell_angle_alpha 90
_cell_angle_beta 108.566(5)
_cell_angle_gamma 90
_cell_formula_units_Z 4
_cell_length_a 9.3605(7)
_cell_length_b 9.6918(7)
_cell_length_c 11.0752(7)
_cell_measurement_reflns_used 0
_cell_measurement_temperature 293
_cell_measurement_theta_max 27.5
_cell_measurement_theta_min 2.9
_cell_volume 952.45(12)
_computing_cell_refinement 'CrystalClear-SM Expert 3.1 b27 (Rigaku, 2013)'
_computing_data_collection 'CrystalClear-SM Expert 3.1 b27 (Rigaku, 2013)'
_computing_data_reduction 'CrystalClear-SM Expert 3.1 b27 (Rigaku, 2013)'
_computing_molecular_graphics 'Olex2 (Dolomanov et al., 2009)'
_computing_publication_material 'Olex2 (Dolomanov et al., 2009)'
_computing_structure_refinement 'ShelXL (Sheldrick, 2008)'
_computing_structure_solution
;
Superflip (Palatinus & Chapuis, 2007;Palatinus & van der Lee, 2008;
Palatinus et al., 2012)
;
_diffrn_ambient_temperature 293
_diffrn_detector 'CCD area detector'
_diffrn_detector_area_resol_mean 28.5714
_diffrn_detector_type 'Rigaku HG Saturn724+ (2x2 bin mode)'
_diffrn_measured_fraction_theta_full 0.999
_diffrn_measured_fraction_theta_max 0.999
_diffrn_measurement_details
;
scan:
    Number of images: 108
               Slice: -35.0000 - 73.0000
         Image width: 1.0000
            Exp time: 1.0000
       Rotation axis: Omega
               Omega: 0.0000
               Kappa: 72.0000
                 Phi: 0.0000
                 XTD: 44.9026
              2theta: -17.3000
scan:
    Number of images: 81
               Slice: -67.0000 - 14.0000
         Image width: 1.0000
            Exp time: 1.0000
       Rotation axis: Omega
               Omega: 0.0000
               Kappa: -72.0000
                 Phi: -120.0000
                 XTD: 44.9026
              2theta: -17.3000
scan:
    Number of images: 86
               Slice: -64.0000 - 22.0000
         Image width: 1.0000
            Exp time: 1.0000
       Rotation axis: Omega
               Omega: 0.0000
               Kappa: -72.0000
                 Phi: 60.0000
                 XTD: 44.9026
              2theta: -17.3000
scan:
    Number of images: 73
               Slice: -53.0000 - 20.0000
         Image width: 1.0000
            Exp time: 1.0000
       Rotation axis: Omega
               Omega: 0.0000
               Kappa: 0.0000
                 Phi: -150.0000
                 XTD: 44.9026
              2theta: -17.3000
scan:
    Number of images: 15
               Slice: -22.0000 - -7.0000
         Image width: 1.0000
            Exp time: 1.0000
       Rotation axis: Omega
               Omega: 0.0000
               Kappa: 36.0000
                 Phi: -150.0000
                 XTD: 44.9026
              2theta: -17.3000
scan:
    Number of images: 180
               Slice: -107.0000 - 73.0000
         Image width: 1.0000
            Exp time: 1.0000
       Rotation axis: Omega
               Omega: 0.0000
               Kappa: 0.0000
                 Phi: 120.0000
                 XTD: 44.9026
              2theta: -17.3000
scan:
    Number of images: 17
               Slice: -68.0000 - -51.0000
         Image width: 1.0000
            Exp time: 1.0000
       Rotation axis: Omega
               Omega: 0.0000
               Kappa: -72.0000
                 Phi: 150.0000
                 XTD: 44.9026
              2theta: -17.3000
;
_diffrn_measurement_device 'four-circle \k diffractometer'
_diffrn_measurement_device_type 'Rigaku Saturn724+ (2x2 bin mode)'
_diffrn_measurement_method 'profile data from \w-scans'
_diffrn_measurement_specimen_support 'MiTeGen MicroMesh'
_diffrn_orient_matrix_type d*Trek
_diffrn_orient_matrix_UB_11 0.085092
_diffrn_orient_matrix_UB_12 -0.038162
_diffrn_orient_matrix_UB_13 0.019371
_diffrn_orient_matrix_UB_21 -0.017931
_diffrn_orient_matrix_UB_22 -0.074858
_diffrn_orient_matrix_UB_23 -0.068708
_diffrn_orient_matrix_UB_31 0.097302
_diffrn_orient_matrix_UB_32 0.035993
_diffrn_orient_matrix_UB_33 -0.064608
_diffrn_radiation_collimation 0.3
_diffrn_radiation_monochromator 'Confocal mirrors, VHF Varimax'
_diffrn_radiation_probe x-ray
_diffrn_radiation_type MoK\a
_diffrn_radiation_wavelength 0.71075
_diffrn_reflns_av_R_equivalents 0.0310
_diffrn_reflns_av_unetI/netI 0.0160
_diffrn_reflns_laue_measured_fraction_full 0.999
_diffrn_reflns_laue_measured_fraction_max 0.999
_diffrn_reflns_limit_h_max 12
_diffrn_reflns_limit_h_min -12
_diffrn_reflns_limit_k_max 10
_diffrn_reflns_limit_k_min -12
_diffrn_reflns_limit_l_max 13
_diffrn_reflns_limit_l_min -14
_diffrn_reflns_number 5821
_diffrn_reflns_point_group_measured_fraction_full 0.999
_diffrn_reflns_point_group_measured_fraction_max 0.999
_diffrn_reflns_theta_full 25.242
_diffrn_reflns_theta_max 27.540
_diffrn_reflns_theta_min 2.860
_diffrn_source 'Rotating Anode'
_diffrn_source_current 55.0
_diffrn_source_power 2.475
_diffrn_source_target Mo
_diffrn_source_type 'Rotating Anode'
_diffrn_source_voltage 45.0
_exptl_absorpt_coefficient_mu 3.951
_exptl_absorpt_correction_T_max 1.000
_exptl_absorpt_correction_T_min 0.819
_exptl_absorpt_correction_type multi-scan
_exptl_absorpt_process_details 'CrystalClear-SM Expert 3.1 b27 (Rigaku, 2013)'
_exptl_crystal_colour colourless
_exptl_crystal_colour_primary colourless
_exptl_crystal_density_diffrn 2.573
_exptl_crystal_description Block
_exptl_crystal_F_000 684
_exptl_crystal_size_max 0.15
_exptl_crystal_size_mid 0.1
_exptl_crystal_size_min 0.05
_refine_diff_density_max 0.687
_refine_diff_density_min -0.762
_refine_diff_density_rms 0.115
_refine_ls_extinction_coef .
_refine_ls_extinction_method none
_refine_ls_goodness_of_fit_ref 1.097
_refine_ls_hydrogen_treatment undef
_refine_ls_matrix_type full
_refine_ls_number_parameters 78
_refine_ls_number_reflns 1103
_refine_ls_number_restraints 0
_refine_ls_restrained_S_all 1.097
_refine_ls_R_factor_all 0.0214
_refine_ls_R_factor_gt 0.0214
_refine_ls_shift/su_max 0.000
_refine_ls_shift/su_mean 0.000
_refine_ls_structure_factor_coef Fsqd
_refine_ls_weighting_details 'w=1/[\s^2^(Fo^2^)+(0.0380P)^2^+0.8270P] where P=(Fo^2^+2Fc^2^)/3'
_refine_ls_weighting_scheme calc
_refine_ls_wR_factor_gt 0.0559
_refine_ls_wR_factor_ref 0.0559
_reflns_Friedel_coverage 0.000
_reflns_friedel_fraction_full .
_reflns_friedel_fraction_max .
_reflns_number_gt 1093
_reflns_number_total 1103
_reflns_threshold_expression 'I > 2\s(I)'
_cod_data_source_file c5cc04174k2.cif
_cod_data_source_block cs_fbdc_2
_cod_database_code 7117542
_shelxl_version_number 2013-3
_shelx_space_group_comment
;
The symmetry employed for this shelxl refinement is uniquely defined
by the following loop, which should always be used as a source of
symmetry information in preference to the above space-group names.
They are only intended as comments.
;
_olex2_refinement_description
;
;
_olex2_exptl_crystal_mounting_method Grease
_olex2_submission_special_instructions 'No special instructions were received'

loop_
_space_group_symop_operation_xyz
'x, y, z'
'-x+1/2, y, -z'
'x+1/2, y+1/2, z+1/2'
'-x+1, y+1/2, -z+1/2'
'-x, -y, -z'
'x-1/2, -y, z'
'-x+1/2, -y+1/2, -z+1/2'
'x, -y+1/2, z+1/2'

loop_
_atom_site_label
_atom_site_type_symbol
_atom_site_fract_x
_atom_site_fract_y
_atom_site_fract_z
_atom_site_U_iso_or_equiv
_atom_site_adp_type
_atom_site_occupancy
_atom_site_site_symmetry_order
_atom_site_calc_flag
_atom_site_refinement_flags_posn
_atom_site_refinement_flags_adp
_atom_site_refinement_flags_occupancy
_atom_site_disorder_assembly
_atom_site_disorder_group
C1 C 0.3905(2) 0.1059(2) 0.20266(19) 0.0242(4) Uani 1 1 d . . . . .
C2 C 0.4493(2) 0.0519(2) 0.0994(2) 0.0227(4) Uani 1 1 d . . . . .
C3 C 0.5155(2) 0.1367(2) 0.0315(2) 0.0246(4) Uani 1 1 d . . . . .
C4 C 0.5638(2) 0.0870(2) -0.0657(2) 0.0238(4) Uani 1 1 d . . . . .
O1 O 0.30265(19) 0.20984(19) 0.16828(15) 0.0332(4) Uani 1 1 d . . . . .
O2 O 0.0721(2) 0.4506(2) 0.19406(17) 0.0380(4) Uani 1 1 d . . . . .
F1 F 0.53573(17) 0.27093(14) 0.06136(14) 0.0357(3) Uani 1 1 d . . . . .
F2 F 0.36987(16) 0.82434(14) 0.12436(14) 0.0336(3) Uani 1 1 d . . . . .
Cs1 Cs 0.2500 0.48440(2) 0.0000 0.03034(10) Uani 1 2 d S T P . .

loop_
_atom_site_aniso_label
_atom_site_aniso_U_11
_atom_site_aniso_U_22
_atom_site_aniso_U_33
_atom_site_aniso_U_23
_atom_site_aniso_U_13
_atom_site_aniso_U_12
C1 0.0285(8) 0.0247(10) 0.0232(9) -0.0020(8) 0.0137(7) 0.0024(8)
C2 0.0259(9) 0.0219(9) 0.0230(9) -0.0011(8) 0.0116(7) 0.0054(8)
C3 0.0301(9) 0.0192(8) 0.0281(9) -0.0034(8) 0.0142(7) 0.0020(7)
C4 0.0278(9) 0.0210(9) 0.0275(10) 0.0015(8) 0.0158(7) 0.0017(7)
O1 0.0432(8) 0.0348(9) 0.0284(8) 0.0028(7) 0.0208(7) 0.0171(7)
O2 0.0525(10) 0.0401(10) 0.0273(8) 0.0062(8) 0.0211(8) 0.0149(9)
F1 0.0520(8) 0.0190(6) 0.0462(8) -0.0067(6) 0.0299(7) -0.0022(6)
F2 0.0460(7) 0.0261(7) 0.0393(7) 0.0028(6) 0.0285(6) -0.0026(6)
Cs1 0.03369(14) 0.02893(14) 0.03218(15) 0.000 0.01583(10) 0.000

loop_
_atom_type_symbol
_atom_type_description
_atom_type_scat_dispersion_real
_atom_type_scat_dispersion_imag
_atom_type_scat_source
C C 0.0033 0.0016 'International Tables Vol C Tables 4.2.6.8 and 6.1.1.4'
Cs Cs -0.3680 2.1192 'International Tables Vol C Tables 4.2.6.8 and 6.1.1.4'
F F 0.0171 0.0103 'International Tables Vol C Tables 4.2.6.8 and 6.1.1.4'
O O 0.0106 0.0060 'International Tables Vol C Tables 4.2.6.8 and 6.1.1.4'

loop_
_geom_angle_atom_site_label_1
_geom_angle_atom_site_label_2
_geom_angle_atom_site_label_3
_geom_angle
_geom_angle_site_symmetry_1
_geom_angle_site_symmetry_3
O1 C1 C2 113.67(18) . .
O2 C1 C2 119.42(19) 7 .
O2 C1 O1 126.9(2) 7 .
C3 C2 C1 122.6(2) . .
C3 C2 C4 116.38(18) . 5_655
C4 C2 C1 121.03(19) 5_655 .
C4 C3 C2 122.0(2) . .
F1 C3 C2 119.63(19) . .
F1 C3 C4 118.38(19) . .
C3 C4 C2 121.62(19) . 5_655
F2 C4 C2 120.24(18) 5_665 5_655
F2 C4 C3 118.09(19) 5_665 .
C1 O1 Cs1 142.61(14) . .
C1 O2 Cs1 129.60(15) 7 .
C1 O2 Cs1 131.08(16) 7 5_565
Cs1 O2 Cs1 96.50(5) . 5_565
C3 F1 Cs1 121.30(12) . .
C3 F1 Cs1 133.73(12) . 5_665
Cs1 F1 Cs1 90.75(3) . 5_665
C4 F2 Cs1 122.33(12) 5_665 .
O1 Cs1 O1 67.25(6) . 2
O1 Cs1 F1 136.44(4) . 5_665
O1 Cs1 F1 117.87(4) . 6_565
O1 Cs1 F1 63.86(4) 2 .
O1 Cs1 F1 63.86(4) . 2
O1 Cs1 F1 52.35(4) 2 2
O1 Cs1 F1 117.87(4) 2 5_665
O1 Cs1 F1 136.44(4) 2 6_565
O1 Cs1 F1 52.35(4) . .
O1 Cs1 F2 162.58(4) 2 .
O1 Cs1 F2 162.58(4) . 2
O1 Cs1 F2 124.48(4) . .
O1 Cs1 F2 124.48(4) 2 2
O2 Cs1 O1 80.37(5) 5_565 2
O2 Cs1 O1 107.26(5) . 2
O2 Cs1 O1 61.90(5) . .
O2 Cs1 O1 119.96(5) 5_565 .
O2 Cs1 O1 61.90(5) 2 2
O2 Cs1 O1 107.26(5) 2 .
O2 Cs1 O1 119.96(5) 6_665 2
O2 Cs1 O1 80.37(5) 6_665 .
O2 Cs1 O2 156.99(8) 6_665 5_565
O2 Cs1 O2 98.92(5) 2 5_565
O2 Cs1 O2 167.98(8) . 2
O2 Cs1 O2 98.92(5) . 6_665
O2 Cs1 O2 83.50(5) 2 6_665
O2 Cs1 O2 83.50(5) . 5_565
O2 Cs1 F1 59.89(5) . 2
O2 Cs1 F1 56.24(4) . 6_565
O2 Cs1 F1 59.19(4) 5_565 6_565
O2 Cs1 F1 59.19(4) 6_665 5_665
O2 Cs1 F1 134.88(5) 2 6_565
O2 Cs1 F1 143.72(5) 5_565 .
O2 Cs1 F1 103.10(5) 6_665 6_565
O2 Cs1 F1 111.68(4) . .
O2 Cs1 F1 56.34(5) 6_665 .
O2 Cs1 F1 134.88(5) . 5_665
O2 Cs1 F1 111.68(4) 2 2
O2 Cs1 F1 56.24(4) 2 5_665
O2 Cs1 F1 143.72(5) 6_665 2
O2 Cs1 F1 103.10(5) 5_565 5_665
O2 Cs1 F1 56.34(5) 5_565 2
O2 Cs1 F1 59.89(5) 2 .
O2 Cs1 F2 90.13(5) . .
O2 Cs1 F2 100.90(4) . 2
O2 Cs1 F2 56.29(5) 5_565 2
O2 Cs1 F2 100.90(4) 2 .
O2 Cs1 F2 101.01(5) 6_665 2
O2 Cs1 F2 56.29(5) 6_665 .
O2 Cs1 F2 101.01(5) 5_565 .
O2 Cs1 F2 90.13(5) 2 2
F1 Cs1 F1 89.25(4) 2 6_565
F1 Cs1 F1 101.70(5) 2 .
F1 Cs1 F1 156.47(5) 2 5_665
F1 Cs1 F1 156.47(5) . 6_565
F1 Cs1 F1 88.59(5) 5_665 6_565
F1 Cs1 F1 89.25(3) . 5_665
F1 Cs1 F2 44.76(3) 6_565 2
F1 Cs1 F2 142.14(3) . 2
F1 Cs1 F2 111.29(3) 2 2
F1 Cs1 F2 142.14(3) 2 .
F1 Cs1 F2 111.29(3) . .
F1 Cs1 F2 53.37(3) 5_665 2
F1 Cs1 F2 44.76(3) 5_665 .
F1 Cs1 F2 53.37(3) 6_565 .
F2 Cs1 F2 48.20(5) . 2

loop_
_geom_bond_atom_site_label_1
_geom_bond_atom_site_label_2
_geom_bond_distance
_geom_bond_site_symmetry_2
C1 C2 1.512(3) .
C1 O1 1.279(3) .
C1 O2 1.215(3) 7
C2 C3 1.386(3) .
C2 C4 1.392(3) 5_655
C3 C4 1.380(3) .
C3 F1 1.341(2) .
C4 C2 1.392(3) 5_655
C4 F2 1.343(2) 5_665
O1 Cs1 3.1956(17) .
O2 C1 1.215(3) 7
O2 Cs1 3.1270(18) .
O2 Cs1 3.1591(19) 5_565
F1 Cs1 3.2769(14) .
F1 Cs1 3.3129(14) 5_665
F2 C4 1.343(2) 5_665
F2 Cs1 3.6092(14) .
Cs1 O1 3.1956(17) 2
Cs1 O2 3.1271(18) 2
Cs1 O2 3.1591(19) 5_565
Cs1 O2 3.1591(19) 6_665
Cs1 F1 3.2769(14) 2
Cs1 F1 3.3129(14) 6_565
Cs1 F1 3.3129(14) 5_665
Cs1 F2 3.6092(14) 2

loop_
_geom_torsion_atom_site_label_1
_geom_torsion_atom_site_label_2
_geom_torsion_atom_site_label_3
_geom_torsion_atom_site_label_4
_geom_torsion
_geom_torsion_site_symmetry_1
_geom_torsion_site_symmetry_2
_geom_torsion_site_symmetry_3
_geom_torsion_site_symmetry_4
C1 C2 C3 C4 -177.6(2) . . . .
C1 C2 C3 F1 3.3(3) . . . .
C2 C1 O1 Cs1 -36.6(3) . . . .
C2 C3 C4 C2 -1.1(3) . . . 5_655
C2 C3 C4 F2 -178.4(2) . . . 5_665
C2 C3 F1 Cs1 162.31(14) . . . 5_665
C2 C3 F1 Cs1 -70.6(2) . . . .
C4 C2 C3 C4 1.1(3) 5_655 . . .
C4 C2 C3 F1 -178.06(18) 5_655 . . .
C4 C3 F1 Cs1 -16.8(3) . . . 5_665
C4 C3 F1 Cs1 110.24(18) . . . .
O1 C1 C2 C3 50.7(3) . . . .
O1 C1 C2 C4 -127.9(2) . . . 5_655
O2 C1 C2 C3 -129.7(2) 7 . . .
O2 C1 C2 C4 51.7(3) 7 . . 5_655
O2 C1 O1 Cs1 143.8(2) 7 . . .
F1 C3 C4 C2 178.02(19) . . . 5_655
F1 C3 C4 F2 0.7(3) . . . 5_665
